data_2218345
loop_
_publ_author_name
'Sun, Zhen-Hai'
'Yang, Gui-Bin'
'Meng, Ling-Bo'
'Chen, Shen'

_publ_section_title
Diaqua-1\k<i>O</i>,3\k<i>O</i>-di-\m-cyanido-1:2\k^2^<i>N</i>:<i>C</i>;2:3\k^2^<i>C</i>:<i>N</i>-dicyanido-2\k^2^<i>N</i>-bis{4,4'-dibromo-2,2'-[propane-1,2-diylbis(nitrilomethylidyne)]diphenolato}-1\k^4^<i>O</i>,<i>N</i>,<i>N</i>',<i>O</i>';3\k^4^<i>O</i>,<i>N</i>,<i>N</i>',<i>O</i>'-1,3-dimanganese(III)-2-nickel(II)
_journal_coeditor_code CF2192
_journal_issue 6
_journal_name_full 'Acta Crystallographica Section E'
_journal_page_first m783
_journal_paper_doi 10.1107/S1600536808012749
_journal_volume 64
_journal_year 2008
_chemical_formula_iupac '[Mn2 Ni (C17 H14 Br2 N2 O2)2 (C N)4 (H2 O)2]'
_chemical_formula_moiety 'C38 H32 Br4 Mn2 N8 Ni O6'
_chemical_formula_sum 'C38 H32 Br4 Mn2 N8 Ni O6'
_chemical_formula_weight 1184.95
_chemical_name_systematic
;
Diaqua-1\kO,3\kO-di-\m-cyanido-1:2\k^2^N:C;2:3\k^2^C:N-dicyanido-2\k^2^N-
bis{4,4'-dibromo-2,2'-[propane-1,2-diylbis(nitrilomethylidyne)]diphenolato}-
1\k^4^O,N,N',O';3\k^4^O,N,N',O'-1,3-dimanganese(III)-2-nickel(II)
;
_space_group_IT_number 14
_symmetry_cell_setting monoclinic
_symmetry_space_group_name_Hall '-P 2yn'
_symmetry_space_group_name_H-M 'P 1 21/n 1'
_atom_sites_solution_hydrogens geom
_atom_sites_solution_primary direct
_atom_sites_solution_secondary difmap
_audit_creation_method SHELXL-97
_cell_angle_alpha 90.00
_cell_angle_beta 112.04(3)
_cell_angle_gamma 90.00
_cell_formula_units_Z 2
_cell_length_a 11.619(2)
_cell_length_b 13.514(3)
_cell_length_c 14.741(3)
_cell_measurement_reflns_used 3712
_cell_measurement_temperature 293(2)
_cell_measurement_theta_max 25.10
_cell_measurement_theta_min 3.01
_cell_volume 2145.5(9)
_computing_cell_refinement 'SAINT-Plus (Bruker, 2001)'
_computing_data_collection 'APEX2 (Bruker, 2004)'
_computing_data_reduction 'SAINT-Plus (Bruker, 2001)'
_computing_molecular_graphics 'SHELXTL (Sheldrick, 2008)'
_computing_publication_material 'SHELXTL (Sheldrick, 2008)'
_computing_structure_refinement 'SHELXL97 (Sheldrick, 2008)'
_computing_structure_solution 'SHELXS97 (Sheldrick, 2008)'
_diffrn_ambient_temperature 293(2)
_diffrn_measured_fraction_theta_full 0.973
_diffrn_measured_fraction_theta_max 0.973
_diffrn_measurement_device_type 'Bruker APEXII CCD area-detector'
_diffrn_measurement_method '\f and \w'
_diffrn_radiation_monochromator graphite
_diffrn_radiation_source 'fine-focus sealed tube'
_diffrn_radiation_type MoK\a
_diffrn_radiation_wavelength 0.71073
_diffrn_reflns_av_R_equivalents 0.0849
_diffrn_reflns_av_sigmaI/netI 0.0915
_diffrn_reflns_limit_h_max 12
_diffrn_reflns_limit_h_min -13
_diffrn_reflns_limit_k_max 15
_diffrn_reflns_limit_k_min -16
_diffrn_reflns_limit_l_max 17
_diffrn_reflns_limit_l_min -17
_diffrn_reflns_number 13467
_diffrn_reflns_theta_full 25.10
_diffrn_reflns_theta_max 25.10
_diffrn_reflns_theta_min 3.01
_diffrn_standards_number 0
_exptl_absorpt_coefficient_mu 4.793
_exptl_absorpt_correction_T_max 0.7004
_exptl_absorpt_correction_T_min 0.5970
_exptl_absorpt_correction_type multi-scan
_exptl_absorpt_process_details '(SADABS; Bruker, 2001)'
_exptl_crystal_colour brown
_exptl_crystal_density_diffrn 1.834
_exptl_crystal_density_method 'not measured'
_exptl_crystal_description block
_exptl_crystal_F_000 1164
_exptl_crystal_size_max 0.12
_exptl_crystal_size_mid 0.10
_exptl_crystal_size_min 0.08
_refine_diff_density_max 0.806
_refine_diff_density_min -0.686
_refine_ls_extinction_method none
_refine_ls_goodness_of_fit_ref 0.999
_refine_ls_hydrogen_treatment mixed
_refine_ls_matrix_type full
_refine_ls_number_parameters 277
_refine_ls_number_reflns 3712
_refine_ls_number_restraints 3
_refine_ls_restrained_S_all 0.999
_refine_ls_R_factor_all 0.1131
_refine_ls_R_factor_gt 0.0645
_refine_ls_shift/su_max 0.000
_refine_ls_shift/su_mean 0.000
_refine_ls_structure_factor_coef Fsqd
_refine_ls_weighting_details 'calc w=1/[\s^2^(Fo^2^)+(0.085P)^2^] where P=(Fo^2^+2Fc^2^)/3'
_refine_ls_weighting_scheme calc
_refine_ls_wR_factor_gt 0.1460
_refine_ls_wR_factor_ref 0.1749
_reflns_number_gt 2268
_reflns_number_total 3712
_reflns_threshold_expression I>2\s(I)
_cod_data_source_file cf2192.cif
_cod_data_source_block I
_cod_depositor_comments
;
The following automatic conversions were performed:
'_symmetry_cell_setting' value 'Monoclinic' changed to 'monoclinic'
according to '/home/saulius/struct/CIF-dictionaries/cif_core.dic'
dictionary named 'cif_core.dic' version 2.4.1 from 2010-06-29.

Automatic conversion script
Id: cif_fix_enum 1527 2010-12-29 10:47:43Z saulius 

The following automatic conversions were performed:

'_symmetry_cell_setting' value 'Monoclinic' changed to 'monoclinic'
according to /home/saulius/struct/CIF-dictionaries/cif_core.dic
dictionary named 'cif_core.dic' version 2.4.1 from 2010-06-29.

Automatic conversion script
Id: cif_fix_values 1715 2011-07-08 13:25:40Z adriana 
;
_cod_original_cell_volume 2145.5(7)
_cod_original_sg_symbol_H-M 'P 21/n'
_cod_database_code 2218345
_cod_database_fobs_code 2218345

loop_
_symmetry_equiv_pos_as_xyz
'x, y, z'
'-x+1/2, y+1/2, -z+1/2'
'-x, -y, -z'
'x-1/2, -y-1/2, z-1/2'

loop_
_atom_site_type_symbol
_atom_site_label
_atom_site_fract_x
_atom_site_fract_y
_atom_site_fract_z
_atom_site_U_iso_or_equiv
_atom_site_adp_type
_atom_site_calc_flag
_atom_site_refinement_flags
_atom_site_occupancy
Ni Ni1 0.0000 1.0000 0.0000 0.0349(4) Uani d S 1
Mn Mn1 0.29546(11) 0.95323(8) 0.36729(8) 0.0306(4) Uani d . 1
Br Br2 -0.07326(10) 1.37224(7) 0.43825(7) 0.0583(4) Uani d . 1
Br Br4 0.75942(10) 0.61247(7) 0.30713(8) 0.0636(4) Uani d . 1
C C1 0.1213(8) 0.9936(5) 0.1259(5) 0.036(2) Uani d . 1
C C2 -0.0637(8) 0.8806(6) 0.0275(6) 0.039(2) Uani d . 1
C C3 0.2230(8) 1.1458(5) 0.4133(5) 0.035(2) Uani d . 1
C C4 0.2475(8) 1.2492(5) 0.4247(5) 0.0338(19) Uani d . 1
H H4 0.3241 1.2728 0.4279 0.041 Uiso calc R 1
C C5 0.1609(9) 1.3147(6) 0.4311(6) 0.043(2) Uani d . 1
H H5 0.1781 1.3821 0.4359 0.052 Uiso calc R 1
C C6 0.0470(9) 1.2810(6) 0.4305(6) 0.043(2) Uani d . 1
C C7 0.0187(9) 1.1818(6) 0.4197(6) 0.046(2) Uani d . 1
H H7 -0.0578 1.1601 0.4184 0.056 Uiso calc R 1
C C8 0.1033(8) 1.1135(5) 0.4107(6) 0.038(2) Uani d . 1
C C9 0.0682(8) 1.0107(6) 0.3967(6) 0.037(2) Uani d . 1
H H9 -0.0076 0.9939 0.4003 0.045 Uiso calc R 1
C C10 0.0874(10) 0.8352(6) 0.3699(9) 0.070(3) Uani d . 1
H H10A 0.1148 0.8044 0.4340 0.084 Uiso calc R 1
H H10B -0.0026 0.8335 0.3419 0.084 Uiso calc R 1
C C11 0.1358(9) 0.7815(6) 0.3084(9) 0.069(3) Uani d . 1
H H11 0.0896 0.8087 0.2432 0.082 Uiso calc R 1
C C12 0.1046(9) 0.6736(6) 0.2966(8) 0.063(3) Uani d . 1
H H12A 0.1564 0.6386 0.3541 0.094 Uiso calc R 1
H H12B 0.1185 0.6485 0.2406 0.094 Uiso calc R 1
H H12C 0.0190 0.6645 0.2874 0.094 Uiso calc R 1
C C13 0.3444(7) 0.7543(5) 0.3197(5) 0.034(2) Uani d . 1
H H13 0.3200 0.6888 0.3050 0.041 Uiso calc R 1
C C14 0.4691(7) 0.7788(5) 0.3300(5) 0.035(2) Uani d . 1
C C15 0.5439(8) 0.7030(6) 0.3193(5) 0.039(2) Uani d . 1
H H15 0.5142 0.6384 0.3117 0.047 Uiso calc R 1
C C16 0.6589(9) 0.7208(7) 0.3196(6) 0.050(3) Uani d . 1
C C17 0.7050(9) 0.8158(7) 0.3290(6) 0.050(2) Uani d . 1
H H17 0.7826 0.8279 0.3265 0.060 Uiso calc R 1
C C18 0.6340(8) 0.8932(6) 0.3422(6) 0.041(2) Uani d . 1
H H18 0.6660 0.9571 0.3508 0.049 Uiso calc R 1
C C19 0.5152(8) 0.8769(6) 0.3428(5) 0.034(2) Uani d . 1
N N1 0.1906(6) 0.9902(4) 0.2061(4) 0.0384(18) Uani d . 1
N N2 -0.0940(7) 0.8037(5) 0.0442(5) 0.048(2) Uani d . 1
N N3 0.1310(6) 0.9397(5) 0.3797(5) 0.0411(18) Uani d . 1
N N4 0.2646(6) 0.8130(4) 0.3287(4) 0.0316(16) Uani d . 1
O O1 0.4523(5) 0.9530(3) 0.3561(3) 0.0328(13) Uani d . 1
O O2 0.3094(5) 1.0873(3) 0.4049(4) 0.0327(13) Uani d . 1
O O3 0.3787(5) 0.9022(4) 0.5249(4) 0.0368(14) Uani d D 1
H H1W 0.434(5) 0.942(4) 0.552(7) 0.080 Uiso d D 1
H H2W 0.398(7) 0.8437(15) 0.533(7) 0.080 Uiso d D 1

loop_
_atom_site_aniso_label
_atom_site_aniso_U_11
_atom_site_aniso_U_22
_atom_site_aniso_U_33
_atom_site_aniso_U_12
_atom_site_aniso_U_13
_atom_site_aniso_U_23
Ni1 0.0383(9) 0.0266(8) 0.0214(7) -0.0002(6) -0.0099(6) 0.0005(6)
Mn1 0.0332(7) 0.0231(6) 0.0221(6) 0.0005(5) -0.0051(5) -0.0009(5)
Br2 0.0739(8) 0.0485(6) 0.0467(6) 0.0242(5) 0.0159(5) -0.0025(4)
Br4 0.0553(7) 0.0701(7) 0.0566(7) 0.0211(5) 0.0109(5) -0.0140(5)
C1 0.055(6) 0.013(4) 0.028(4) -0.001(4) 0.003(4) 0.000(3)
C2 0.039(5) 0.035(5) 0.024(4) 0.003(4) -0.010(4) 0.000(4)
C3 0.037(5) 0.029(4) 0.023(4) 0.006(4) -0.006(4) -0.003(3)
C4 0.041(5) 0.032(4) 0.020(4) -0.008(4) 0.001(4) 0.001(3)
C5 0.060(6) 0.030(5) 0.032(5) 0.010(4) 0.009(4) -0.004(4)
C6 0.059(6) 0.026(4) 0.033(5) 0.006(4) 0.004(4) 0.001(4)
C7 0.053(6) 0.057(6) 0.023(4) 0.008(5) 0.006(4) -0.007(4)
C8 0.044(5) 0.031(5) 0.025(4) 0.009(4) -0.003(4) 0.000(3)
C9 0.035(5) 0.037(5) 0.033(4) 0.000(4) 0.006(4) -0.003(4)
C10 0.069(8) 0.043(6) 0.112(10) -0.017(5) 0.049(7) -0.028(6)
C11 0.047(7) 0.040(6) 0.117(10) -0.004(5) 0.030(6) -0.027(6)
C12 0.063(7) 0.041(5) 0.077(7) -0.007(5) 0.019(6) -0.010(5)
C13 0.042(5) 0.019(4) 0.029(4) 0.001(4) 0.001(4) -0.002(3)
C14 0.035(5) 0.035(5) 0.022(4) 0.008(4) -0.002(4) -0.007(3)
C15 0.047(6) 0.038(5) 0.020(4) 0.003(4) 0.000(4) 0.001(3)
C16 0.053(6) 0.053(6) 0.028(5) 0.020(5) -0.003(4) -0.008(4)
C17 0.045(6) 0.055(6) 0.045(6) -0.001(5) 0.012(5) -0.010(5)
C18 0.044(6) 0.046(5) 0.026(4) -0.002(4) 0.006(4) -0.004(4)
C19 0.037(5) 0.042(5) 0.011(4) 0.009(4) -0.005(3) -0.003(3)
N1 0.045(4) 0.027(3) 0.025(4) -0.006(3) -0.009(3) 0.000(3)
N2 0.058(5) 0.030(4) 0.039(4) -0.010(4) 0.000(4) -0.004(3)
N3 0.038(4) 0.033(4) 0.045(4) -0.002(3) 0.007(3) -0.010(3)
N4 0.030(4) 0.028(4) 0.027(4) 0.000(3) 0.000(3) -0.001(3)
O1 0.032(3) 0.030(3) 0.026(3) 0.003(2) -0.001(2) 0.001(2)
O2 0.034(3) 0.029(3) 0.027(3) 0.001(2) 0.002(2) 0.001(2)
O3 0.042(4) 0.029(3) 0.025(3) -0.003(3) -0.004(3) -0.003(2)

loop_
_atom_type_symbol
_atom_type_description
_atom_type_scat_dispersion_real
_atom_type_scat_dispersion_imag
_atom_type_scat_source
C C 0.0033 0.0016 'International Tables Vol C Tables 4.2.6.8 and 6.1.1.4'
H H 0.0000 0.0000 'International Tables Vol C Tables 4.2.6.8 and 6.1.1.4'
N N 0.0061 0.0033 'International Tables Vol C Tables 4.2.6.8 and 6.1.1.4'
O O 0.0106 0.0060 'International Tables Vol C Tables 4.2.6.8 and 6.1.1.4'
Ni Ni 0.3393 1.1124 'International Tables Vol C Tables 4.2.6.8 and 6.1.1.4'
Mn Mn 0.3368 0.7283 'International Tables Vol C Tables 4.2.6.8 and 6.1.1.4'
Br Br -0.2901 2.4595 'International Tables Vol C Tables 4.2.6.8 and 6.1.1.4'

loop_
_geom_angle_atom_site_label_1
_geom_angle_atom_site_label_2
_geom_angle_atom_site_label_3
_geom_angle_site_symmetry_1
_geom_angle_site_symmetry_3
_geom_angle
C1 Ni1 C1 . 3_575 180
C1 Ni1 C2 . 3_575 92.5(3)
C1 Ni1 C2 3_575 3_575 87.5(3)
C1 Ni1 C2 . . 87.5(3)
C1 Ni1 C2 3_575 . 92.5(3)
C2 Ni1 C2 3_575 . 180
O2 Mn1 O1 . . 92.8(2)
O2 Mn1 N4 . . 174.4(3)
O1 Mn1 N4 . . 92.9(2)
O2 Mn1 N3 . . 92.3(2)
O1 Mn1 N3 . . 174.6(2)
N4 Mn1 N3 . . 82.0(3)
O2 Mn1 O3 . . 92.0(2)
O1 Mn1 O3 . . 92.0(2)
N4 Mn1 O3 . . 88.0(2)
N3 Mn1 O3 . . 86.2(3)
O2 Mn1 N1 . . 92.8(2)
O1 Mn1 N1 . . 93.7(2)
N4 Mn1 N1 . . 86.7(2)
N3 Mn1 N1 . . 87.7(3)
O3 Mn1 N1 . . 172.4(2)
N1 C1 Ni1 . . 175.8(8)
N2 C2 Ni1 . . 174.3(8)
O2 C3 C4 . . 118.2(7)
O2 C3 C8 . . 125.2(7)
C4 C3 C8 . . 116.6(7)
C5 C4 C3 . . 121.5(8)
C5 C4 H4 . . 119.2
C3 C4 H4 . . 119.2
C4 C5 C6 . . 120.5(7)
C4 C5 H5 . . 119.8
C6 C5 H5 . . 119.8
C7 C6 C5 . . 120.2(8)
C7 C6 Br2 . . 119.4(7)
C5 C6 Br2 . . 120.3(6)
C6 C7 C8 . . 120.8(9)
C6 C7 H7 . . 119.6
C8 C7 H7 . . 119.6
C7 C8 C9 . . 118.8(8)
C7 C8 C3 . . 120.4(7)
C9 C8 C3 . . 120.8(7)
N3 C9 C8 . . 126.6(8)
N3 C9 H9 . . 116.7
C8 C9 H9 . . 116.7
C11 C10 N3 . . 109.9(8)
C11 C10 H10A . . 109.7
N3 C10 H10A . . 109.7
C11 C10 H10B . . 109.7
N3 C10 H10B . . 109.7
H10A C10 H10B . . 108.2
C10 C11 N4 . . 109.6(8)
C10 C11 C12 . . 115.6(9)
N4 C11 C12 . . 119.2(8)
C10 C11 H11 . . 103.4
N4 C11 H11 . . 103.4
C12 C11 H11 . . 103.4
C11 C12 H12A . . 109.5
C11 C12 H12B . . 109.5
H12A C12 H12B . . 109.5
C11 C12 H12C . . 109.5
H12A C12 H12C . . 109.5
H12B C12 H12C . . 109.5
N4 C13 C14 . . 126.4(7)
N4 C13 H13 . . 116.8
C14 C13 H13 . . 116.8
C15 C14 C19 . . 119.0(8)
C15 C14 C13 . . 117.8(7)
C19 C14 C13 . . 123.1(7)
C16 C15 C14 . . 121.7(8)
C16 C15 H15 . . 119.1
C14 C15 H15 . . 119.1
C15 C16 C17 . . 120.8(9)
C15 C16 Br4 . . 119.8(7)
C17 C16 Br4 . . 119.4(8)
C16 C17 C18 . . 119.0(9)
C16 C17 H17 . . 120.5
C18 C17 H17 . . 120.5
C17 C18 C19 . . 121.4(8)
C17 C18 H18 . . 119.3
C19 C18 H18 . . 119.3
O1 C19 C18 . . 118.7(7)
O1 C19 C14 . . 123.2(8)
C18 C19 C14 . . 118.1(7)
C1 N1 Mn1 . . 165.7(7)
C9 N3 C10 . . 121.9(8)
C9 N3 Mn1 . . 125.6(6)
C10 N3 Mn1 . . 112.4(5)
C13 N4 C11 . . 121.7(6)
C13 N4 Mn1 . . 124.9(6)
C11 N4 Mn1 . . 113.3(5)
C19 O1 Mn1 . . 128.4(5)
C3 O2 Mn1 . . 128.3(5)
Mn1 O3 H1W . . 105(7)
Mn1 O3 H2W . . 116(7)
H1W O3 H2W . . 116(8)

loop_
_geom_bond_atom_site_label_1
_geom_bond_atom_site_label_2
_geom_bond_site_symmetry_2
_geom_bond_distance
Ni1 C1 . 1.865(8)
Ni1 C1 3_575 1.865(8)
Ni1 C2 3_575 1.882(9)
Ni1 C2 . 1.882(9)
Mn1 O2 . 1.884(5)
Mn1 O1 . 1.890(6)
Mn1 N4 . 1.973(6)
Mn1 N3 . 1.995(7)
Mn1 O3 . 2.264(5)
Mn1 N1 . 2.282(6)
Br2 C6 . 1.899(9)
Br4 C16 . 1.925(9)
C1 N1 . 1.154(9)
C2 N2 . 1.153(9)
C3 O2 . 1.319(9)
C3 C4 . 1.423(10)
C3 C8 . 1.443(12)
C4 C5 . 1.370(11)
C4 H4 . 0.930
C5 C6 . 1.397(12)
C5 H5 . 0.930
C6 C7 . 1.375(11)
C7 C8 . 1.390(11)
C7 H7 . 0.930
C8 C9 . 1.442(10)
C9 N3 . 1.286(10)
C9 H9 . 0.930
C10 C11 . 1.431(13)
C10 N3 . 1.489(10)
C10 H10A . 0.970
C10 H10B . 0.970
C11 N4 . 1.475(11)
C11 C12 . 1.497(11)
C11 H11 . 0.980
C12 H12A . 0.960
C12 H12B . 0.960
C12 H12C . 0.960
C13 N4 . 1.265(9)
C13 C14 . 1.438(11)
C13 H13 . 0.930
C14 C15 . 1.389(11)
C14 C19 . 1.415(10)
C15 C16 . 1.356(12)
C15 H15 . 0.930
C16 C17 . 1.378(12)
C17 C18 . 1.391(12)
C17 H17 . 0.930
C18 C19 . 1.401(12)
C18 H18 . 0.930
C19 O1 . 1.319(9)
O3 H1W . 0.82(7)
O3 H2W . 0.82(4)

loop_
_geom_hbond_atom_site_label_D
_geom_hbond_atom_site_label_H
_geom_hbond_atom_site_label_A
_geom_hbond_site_symmetry_A
_geom_hbond_distance_DH
_geom_hbond_distance_HA
_geom_hbond_distance_DA
_geom_hbond_angle_DHA
O3 H1W O1 3_676 0.82(7) 2.06(7) 2.860(7) 165(10)
O3 H2W N2 4_676 0.82(4) 2.00(2) 2.803(8) 167(8)
